data_7243236
loop_
_publ_author_name
'Ly, Giang Thi'
'Choi, Jun'
'Kim, Youngmee'
'Kim, Yuna'
'Kim, Sujin'
'Yang, So-Hyeon'
'Kim, Sung-Jin'

_publ_section_title
;
 One-dimensional lead iodide hybrid stabilized by inorganic hexarhenium
 cluster cations as a new broad-band emitter
;
_journal_issue 40
_journal_name_full 'RSC Advances'
_journal_page_first 24580
_journal_page_last 24587
_journal_paper_doi 10.1039/D1RA04170C
_journal_volume 11
_journal_year 2021
_chemical_formula_sum 'C42 H80 I8 N20 O8 Pb3 Re6 S8'
_chemical_formula_weight 4003.71
_space_group_crystal_system triclinic
_space_group_IT_number 2
_space_group_name_Hall '-P 1'
_space_group_name_H-M_alt 'P -1'
_atom_sites_solution_hydrogens geom
_audit_creation_method SHELXL-2013
_audit_update_record
;
2020-09-29 deposited with the CCDC.	2021-07-02 downloaded from the CCDC.
;
_cell_angle_alpha 90.416(3)
_cell_angle_beta 93.892(3)
_cell_angle_gamma 97.737(2)
_cell_formula_units_Z 1
_cell_length_a 10.5488(5)
_cell_length_b 11.2290(5)
_cell_length_c 19.1582(10)
_cell_measurement_reflns_used 9956
_cell_measurement_temperature 170(2)
_cell_measurement_theta_max 28.23
_cell_measurement_theta_min 2.49
_cell_volume 2243.18(19)
_computing_cell_refinement 'Bruker SAINT'
_computing_data_collection 'Bruker APEX2'
_computing_data_reduction 'Bruker SAINT'
_computing_molecular_graphics 'Bruker SHELXTL'
_computing_publication_material 'Bruker SHELXTL'
_computing_structure_refinement 'SHELXL-2013 (Sheldrick, 2013)'
_computing_structure_solution 'SHELXS-97 (Sheldrick 2008)'
_diffrn_ambient_temperature 170(2)
_diffrn_measured_fraction_theta_full 0.995
_diffrn_measured_fraction_theta_max 0.987
_diffrn_measurement_device_type 'Bruker APEX-II CCD'
_diffrn_measurement_method '\f and \w scans'
_diffrn_radiation_type MoK\a
_diffrn_radiation_wavelength 0.71073
_diffrn_reflns_av_R_equivalents 0.0761
_diffrn_reflns_av_unetI/netI 0.0540
_diffrn_reflns_Laue_measured_fraction_full 0.995
_diffrn_reflns_Laue_measured_fraction_max 0.987
_diffrn_reflns_limit_h_max 14
_diffrn_reflns_limit_h_min -13
_diffrn_reflns_limit_k_max 14
_diffrn_reflns_limit_k_min -14
_diffrn_reflns_limit_l_max 25
_diffrn_reflns_limit_l_min -25
_diffrn_reflns_number 72160
_diffrn_reflns_point_group_measured_fraction_full 0.995
_diffrn_reflns_point_group_measured_fraction_max 0.987
_diffrn_reflns_theta_full 25.242
_diffrn_reflns_theta_max 28.331
_diffrn_reflns_theta_min 1.830
_exptl_absorpt_coefficient_mu 16.654
_exptl_absorpt_correction_T_max 0.514
_exptl_absorpt_correction_T_min 0.314
_exptl_absorpt_correction_type multi-scan
_exptl_absorpt_process_details '(SADABS V2012/1 Bruker Inc.)'
_exptl_crystal_colour orange
_exptl_crystal_density_diffrn 2.964
_exptl_crystal_description rod
_exptl_crystal_F_000 1784
_exptl_crystal_size_max 0.300
_exptl_crystal_size_mid 0.060
_exptl_crystal_size_min 0.040
_refine_diff_density_max 3.885
_refine_diff_density_min -4.795
_refine_diff_density_rms 0.408
_refine_ls_extinction_method none
_refine_ls_goodness_of_fit_ref 1.035
_refine_ls_hydrogen_treatment constr
_refine_ls_matrix_type full
_refine_ls_number_parameters 373
_refine_ls_number_reflns 11031
_refine_ls_number_restraints 0
_refine_ls_restrained_S_all 1.035
_refine_ls_R_factor_all 0.0611
_refine_ls_R_factor_gt 0.0472
_refine_ls_shift/su_max 0.001
_refine_ls_shift/su_mean 0.000
_refine_ls_structure_factor_coef Fsqd
_refine_ls_weighting_details 'w=1/[\s^2^(Fo^2^)+(0.0700P)^2^+35.4914P] where P=(Fo^2^+2Fc^2^)/3'
_refine_ls_weighting_scheme calc
_refine_ls_wR_factor_gt 0.1247
_refine_ls_wR_factor_ref 0.1348
_reflns_Friedel_coverage 0.000
_reflns_number_gt 9121
_reflns_number_total 11031
_reflns_threshold_expression 'I > 2\s(I)'
_cod_data_source_file d1ra04170c2.cif
_cod_data_source_block ye958P-1
_cod_database_code 7243236
_shelx_space_group_comment
; 
The symmetry employed for this shelxl refinement is uniquely defined 
by the following loop, which should always be used as a source of 
symmetry information in preference to the above space-group names. 
They are only intended as comments. 
;
_shelx_estimated_absorpt_t_min 0.082
_shelx_estimated_absorpt_t_max 0.556
_shelxl_version_number 2013-4

loop_
_space_group_symop_operation_xyz
'x, y, z'
'-x, -y, -z'

loop_
_atom_site_label
_atom_site_type_symbol
_atom_site_fract_x
_atom_site_fract_y
_atom_site_fract_z
_atom_site_U_iso_or_equiv
_atom_site_adp_type
_atom_site_occupancy
_atom_site_site_symmetry_order
_atom_site_calc_flag
_atom_site_refinement_flags_posn
_atom_site_refinement_flags_adp
_atom_site_refinement_flags_occupancy
_atom_site_disorder_assembly
_atom_site_disorder_group
Re1 Re -0.06014(3) 0.62611(3) 0.45444(2) 0.01194(9) Uani 1 1 d . . . . .
Re2 Re 0.16458(3) 0.56485(3) 0.48597(2) 0.01204(9) Uani 1 1 d . . . . .
Re3 Re 0.00925(3) 0.58314(3) 0.58316(2) 0.01193(9) Uani 1 1 d . . . . .
S1 S 0.0885(2) 0.5999(2) 0.36741(13) 0.0145(4) Uani 1 1 d . . . . .
S2 S 0.1053(2) 0.75574(19) 0.52203(13) 0.0149(4) Uani 1 1 d . . . . .
S3 S -0.2000(2) 0.6338(2) 0.54860(13) 0.0150(4) Uani 1 1 d . . . . .
S4 S -0.2179(2) 0.4791(2) 0.39353(12) 0.0139(4) Uani 1 1 d . . . . .
Pb1 Pb 1.09386(4) 0.17646(4) -0.03416(3) 0.03143(12) Uani 1 1 d . . . . .
Pb2 Pb 1.0000 0.5000 0.0000 0.03022(15) Uani 1 2 d S . P . .
I1 I 1.03238(10) 0.37342(8) -0.14990(5) 0.0418(2) Uani 1 1 d . . . . .
I2 I 1.26310(8) 0.40598(8) 0.05375(5) 0.03739(19) Uani 1 1 d . . . . .
I3 I 1.28998(10) 0.07994(10) -0.11032(6) 0.0508(2) Uani 1 1 d . . . . .
I4 I 1.13490(12) 0.01197(9) 0.09389(6) 0.0544(3) Uani 1 1 d . . . . .
N11 N -0.1279(7) 0.7727(7) 0.3972(5) 0.0166(16) Uani 1 1 d . . . . .
N12 N -0.1628(8) 0.8702(7) 0.4280(5) 0.0197(17) Uani 1 1 d . . . . .
H12A H -0.1573 0.8849 0.4733 0.024 Uiso 1 1 calc R U . . .
C11 C -0.1506(11) 0.7837(10) 0.3284(6) 0.027(2) Uani 1 1 d . . . . .
H11 H -0.1353 0.7276 0.2937 0.032 Uiso 1 1 calc R U . . .
C12 C -0.2080(12) 0.9424(10) 0.3782(7) 0.032(3) Uani 1 1 d . . . . .
H12 H -0.2394 1.0165 0.3861 0.038 Uiso 1 1 calc R U . . .
C13 C -0.2002(12) 0.8902(11) 0.3159(7) 0.033(3) Uani 1 1 d . . . . .
H13 H -0.2243 0.9204 0.2715 0.039 Uiso 1 1 calc R U . . .
N21 N 0.3578(8) 0.6402(7) 0.4680(4) 0.0187(17) Uani 1 1 d . . . . .
N22 N 0.4254(8) 0.7313(8) 0.5071(5) 0.0245(19) Uani 1 1 d . . . . .
H22A H 0.3982 0.7632 0.5445 0.029 Uiso 1 1 calc R U . . .
C21 C 0.4293(10) 0.6181(10) 0.4181(6) 0.026(2) Uani 1 1 d . . . . .
H21 H 0.4051 0.5582 0.3827 0.032 Uiso 1 1 calc R U . . .
C22 C 0.5390(11) 0.7661(11) 0.4812(7) 0.031(3) Uani 1 1 d . . . . .
H22 H 0.6027 0.8287 0.4992 0.037 Uiso 1 1 calc R U . . .
C23 C 0.5458(10) 0.6933(11) 0.4231(7) 0.029(2) Uani 1 1 d . . . . .
H23 H 0.6145 0.6945 0.3934 0.035 Uiso 1 1 calc R U . . .
N31 N 0.0210(7) 0.6787(7) 0.6812(5) 0.0174(16) Uani 1 1 d . . . . .
N32 N -0.0709(9) 0.6615(8) 0.7282(5) 0.0253(19) Uani 1 1 d . . . . .
H32A H -0.1434 0.6127 0.7219 0.030 Uiso 1 1 calc R U . . .
C31 C 0.1122(11) 0.7609(10) 0.7095(6) 0.026(2) Uani 1 1 d . . . . .
H31 H 0.1877 0.7914 0.6875 0.032 Uiso 1 1 calc R U . . .
C32 C 0.0832(12) 0.7969(11) 0.7755(7) 0.033(3) Uani 1 1 d . . . . .
H32 H 0.1328 0.8542 0.8065 0.040 Uiso 1 1 calc R U . . .
C33 C -0.0340(12) 0.7305(11) 0.7859(6) 0.030(3) Uani 1 1 d . . . . .
H33 H -0.0805 0.7329 0.8265 0.036 Uiso 1 1 calc R U . . .
O41 O 0.8909(9) 0.2915(8) 0.0344(5) 0.038(2) Uani 1 1 d . . . . .
C41 C 0.7825(14) 0.2387(13) 0.0231(7) 0.040(3) Uani 1 1 d . . . . .
H41 H 0.7730 0.1738 -0.0098 0.048 Uiso 1 1 calc R U . . .
N41 N 0.6790(11) 0.2603(10) 0.0503(6) 0.042(3) Uiso 1 1 d . . . . .
C42 C 0.6834(16) 0.3568(15) 0.1034(9) 0.054(4) Uiso 1 1 d . . . . .
H42A H 0.6904 0.3228 0.1503 0.081 Uiso 1 1 calc R U . . .
H42B H 0.6048 0.3945 0.0977 0.081 Uiso 1 1 calc R U . . .
H42C H 0.7579 0.4173 0.0976 0.081 Uiso 1 1 calc R U . . .
C43 C 0.5526(16) 0.1930(15) 0.0304(10) 0.057(4) Uiso 1 1 d . . . . .
H43A H 0.5596 0.1377 -0.0085 0.085 Uiso 1 1 calc R U . . .
H43B H 0.4927 0.2492 0.0160 0.085 Uiso 1 1 calc R U . . .
H43C H 0.5210 0.1471 0.0705 0.085 Uiso 1 1 calc R U . . .
O51 O 0.3996(8) 0.8337(9) 0.6341(5) 0.040(2) Uani 1 1 d . . . . .
C51 C 0.4859(13) 0.7947(12) 0.6706(8) 0.043(3) Uani 1 1 d . . . . .
H51 H 0.5253 0.7319 0.6515 0.052 Uiso 1 1 calc R U . . .
N51 N 0.5265(10) 0.8341(9) 0.7337(7) 0.038(3) Uani 1 1 d . . . . .
C52 C 0.4668(15) 0.9261(15) 0.7671(9) 0.056(4) Uani 1 1 d . . . . .
H52A H 0.4291 0.9751 0.7312 0.083 Uiso 1 1 calc R U . . .
H52B H 0.5314 0.9773 0.7970 0.083 Uiso 1 1 calc R U . . .
H52C H 0.3994 0.8882 0.7957 0.083 Uiso 1 1 calc R U . . .
C53 C 0.626(2) 0.7820(19) 0.7778(12) 0.083(7) Uani 1 1 d . . . . .
H53A H 0.6895 0.7563 0.7480 0.124 Uiso 1 1 calc R U . . .
H53B H 0.5855 0.7126 0.8027 0.124 Uiso 1 1 calc R U . . .
H53C H 0.6683 0.8427 0.8118 0.124 Uiso 1 1 calc R U . . .
O61 O 0.7965(10) -0.0602(9) 0.5564(6) 0.051(3) Uiso 1 1 d . . . . .
C61 C 0.8458(14) -0.0288(12) 0.6167(8) 0.042(3) Uiso 1 1 d . . . . .
H61 H 0.9207 -0.0606 0.6338 0.051 Uiso 1 1 calc R U . . .
N61 N 0.7970(10) 0.0464(9) 0.6566(6) 0.034(2) Uiso 1 1 d . . . . .
C62 C 0.6840(16) 0.1028(15) 0.6334(10) 0.056(4) Uiso 1 1 d . . . . .
H62A H 0.6787 0.1083 0.5823 0.085 Uiso 1 1 calc R U . . .
H62B H 0.6913 0.1835 0.6543 0.085 Uiso 1 1 calc R U . . .
H62C H 0.6065 0.0540 0.6482 0.085 Uiso 1 1 calc R U . . .
C63 C 0.8527(18) 0.0854(17) 0.7236(10) 0.065(5) Uiso 1 1 d . . . . .
H63A H 0.9323 0.0506 0.7332 0.098 Uiso 1 1 calc R U . . .
H63B H 0.7928 0.0594 0.7591 0.098 Uiso 1 1 calc R U . . .
H63C H 0.8716 0.1733 0.7248 0.098 Uiso 1 1 calc R U . . .
O71 O 0.3070(8) 0.4759(8) 0.2740(5) 0.036(2) Uiso 1 1 d . . . . .
C71 C 0.3061(14) 0.5596(13) 0.2343(8) 0.043(3) Uiso 1 1 d . . . . .
H71 H 0.2243 0.5803 0.2194 0.052 Uiso 1 1 calc R U . . .
N71 N 0.4059(13) 0.6248(12) 0.2095(8) 0.056(3) Uiso 1 1 d . . . . .
C72 C 0.527(2) 0.592(2) 0.2241(12) 0.079(6) Uiso 1 1 d . . . . .
H72A H 0.5223 0.5288 0.2590 0.119 Uiso 1 1 calc R U . . .
H72B H 0.5854 0.6624 0.2426 0.119 Uiso 1 1 calc R U . . .
H72C H 0.5586 0.5630 0.1812 0.119 Uiso 1 1 calc R U . . .
C73 C 0.390(2) 0.713(2) 0.1564(13) 0.091(7) Uiso 1 1 d . . . . .
H73A H 0.4130 0.6825 0.1115 0.137 Uiso 1 1 calc R U . . .
H73B H 0.4458 0.7877 0.1693 0.137 Uiso 1 1 calc R U . . .
H73C H 0.3005 0.7278 0.1523 0.137 Uiso 1 1 calc R U . . .

loop_
_atom_site_aniso_label
_atom_site_aniso_U_11
_atom_site_aniso_U_22
_atom_site_aniso_U_33
_atom_site_aniso_U_23
_atom_site_aniso_U_13
_atom_site_aniso_U_12
Re1 0.01075(16) 0.01330(16) 0.01226(19) 0.00133(13) 0.00342(13) 0.00204(12)
Re2 0.00954(16) 0.01409(16) 0.01265(19) 0.00064(13) 0.00381(13) 0.00057(12)
Re3 0.01110(16) 0.01356(16) 0.01136(19) 0.00012(12) 0.00344(13) 0.00120(12)
S1 0.0147(10) 0.0159(10) 0.0133(12) 0.0012(8) 0.0049(8) 0.0019(8)
S2 0.0139(10) 0.0142(10) 0.0166(12) 0.0001(8) 0.0037(8) 0.0005(8)
S3 0.0122(10) 0.0158(10) 0.0180(12) 0.0006(8) 0.0052(9) 0.0034(8)
S4 0.0131(10) 0.0180(10) 0.0110(11) 0.0014(8) 0.0019(8) 0.0028(8)
Pb1 0.0344(2) 0.0262(2) 0.0330(3) -0.00176(17) -0.00109(19) 0.00319(17)
Pb2 0.0339(3) 0.0251(3) 0.0321(4) -0.0039(2) -0.0010(3) 0.0075(2)
I1 0.0598(6) 0.0375(4) 0.0285(5) -0.0052(3) -0.0034(4) 0.0122(4)
I2 0.0340(4) 0.0401(4) 0.0375(5) -0.0021(3) -0.0051(3) 0.0071(3)
I3 0.0453(5) 0.0603(6) 0.0477(6) -0.0081(5) 0.0077(4) 0.0087(4)
I4 0.0756(7) 0.0442(5) 0.0406(6) -0.0012(4) -0.0023(5) 0.0010(5)
N11 0.012(4) 0.018(4) 0.020(5) 0.007(3) 0.002(3) 0.003(3)
N12 0.018(4) 0.020(4) 0.020(5) -0.001(3) 0.000(3) 0.000(3)
C11 0.032(6) 0.027(5) 0.023(6) 0.004(4) 0.010(5) 0.011(4)
C12 0.038(6) 0.024(5) 0.034(7) 0.010(5) -0.004(5) 0.011(5)
C13 0.042(7) 0.032(6) 0.024(6) 0.011(5) -0.004(5) 0.011(5)
N21 0.022(4) 0.018(4) 0.015(4) 0.003(3) 0.002(3) 0.001(3)
N22 0.014(4) 0.022(4) 0.036(6) -0.001(4) 0.005(4) -0.003(3)
C21 0.021(5) 0.030(5) 0.030(6) 0.005(5) 0.007(4) 0.002(4)
C22 0.023(5) 0.034(6) 0.035(7) -0.007(5) 0.004(5) -0.003(4)
C23 0.016(5) 0.042(6) 0.030(7) -0.001(5) 0.011(4) 0.000(4)
N31 0.015(4) 0.018(4) 0.019(5) 0.001(3) 0.002(3) 0.000(3)
N32 0.025(4) 0.025(4) 0.027(5) -0.005(4) 0.010(4) 0.001(3)
C31 0.030(6) 0.029(5) 0.019(6) -0.002(4) 0.008(4) -0.005(4)
C32 0.032(6) 0.037(6) 0.028(7) -0.012(5) 0.004(5) -0.005(5)
C33 0.039(6) 0.036(6) 0.015(6) -0.007(4) 0.014(5) -0.003(5)
O41 0.038(5) 0.047(5) 0.029(5) 0.003(4) 0.001(4) 0.004(4)
C41 0.047(8) 0.047(7) 0.029(7) -0.001(6) 0.011(6) 0.014(6)
O51 0.031(5) 0.051(5) 0.037(5) -0.010(4) -0.003(4) 0.011(4)
C51 0.033(7) 0.037(7) 0.060(10) -0.016(6) 0.007(6) 0.007(5)
N51 0.027(5) 0.032(5) 0.054(8) -0.001(5) -0.005(5) 0.011(4)
C52 0.048(9) 0.062(10) 0.059(11) -0.016(8) 0.008(8) 0.015(7)
C53 0.074(13) 0.074(13) 0.098(17) -0.014(12) -0.040(12) 0.027(10)

loop_
_atom_type_symbol
_atom_type_description
_atom_type_scat_dispersion_real
_atom_type_scat_dispersion_imag
_atom_type_scat_source
C C 0.0033 0.0016 'International Tables Vol C Tables 4.2.6.8 and 6.1.1.4'
H H 0.0000 0.0000 'International Tables Vol C Tables 4.2.6.8 and 6.1.1.4'
N N 0.0061 0.0033 'International Tables Vol C Tables 4.2.6.8 and 6.1.1.4'
S S 0.1246 0.1234 'International Tables Vol C Tables 4.2.6.8 and 6.1.1.4'
I I -0.4742 1.8119 'International Tables Vol C Tables 4.2.6.8 and 6.1.1.4'
Re Re -1.0185 7.2310 'International Tables Vol C Tables 4.2.6.8 and 6.1.1.4'
Pb Pb -3.3944 10.1111 'International Tables Vol C Tables 4.2.6.8 and 6.1.1.4'
O O 0.0106 0.0060 'International Tables Vol C Tables 4.2.6.8 and 6.1.1.4'

loop_
_geom_angle_atom_site_label_1
_geom_angle_atom_site_label_2
_geom_angle_atom_site_label_3
_geom_angle
_geom_angle_site_symmetry_1
_geom_angle_site_symmetry_3
_geom_angle_publ_flag
N11 Re1 S1 91.1(2) . . ?
N11 Re1 S2 93.6(2) . . ?
S1 Re1 S2 90.08(8) . . ?
N11 Re1 S4 92.4(2) . . ?
S1 Re1 S4 89.83(8) . . ?
S2 Re1 S4 173.99(8) . . ?
N11 Re1 S3 95.4(2) . . ?
S1 Re1 S3 173.52(8) . . ?
S2 Re1 S3 89.49(8) . . ?
S4 Re1 S3 89.92(8) . . ?
N11 Re1 Re2 136.0(2) . 2_566 ?
S1 Re1 Re2 117.36(5) . 2_566 ?
S2 Re1 Re2 117.45(6) . 2_566 ?
S4 Re1 Re2 57.50(6) . 2_566 ?
S3 Re1 Re2 57.41(5) . 2_566 ?
N11 Re1 Re3 133.0(2) . 2_566 ?
S1 Re1 Re3 57.38(5) . 2_566 ?
S2 Re1 Re3 117.68(6) . 2_566 ?
S4 Re1 Re3 57.55(5) . 2_566 ?
S3 Re1 Re3 117.38(5) . 2_566 ?
Re2 Re1 Re3 60.013(14) 2_566 2_566 ?
N11 Re1 Re2 134.1(2) . . ?
S1 Re1 Re2 57.53(6) . . ?
S2 Re1 Re2 57.75(5) . . ?
S4 Re1 Re2 117.48(5) . . ?
S3 Re1 Re2 117.13(6) . . ?
Re2 Re1 Re2 89.901(15) 2_566 . ?
Re3 Re1 Re2 59.969(13) 2_566 . ?
N11 Re1 Re3 137.0(2) . . ?
S1 Re1 Re3 117.40(6) . . ?
S2 Re1 Re3 57.50(6) . . ?
S4 Re1 Re3 117.45(6) . . ?
S3 Re1 Re3 57.26(6) . . ?
Re2 Re1 Re3 59.974(14) 2_566 . ?
Re3 Re1 Re3 89.979(16) 2_566 . ?
Re2 Re1 Re3 59.906(14) . . ?
N21 Re2 S3 92.6(2) . 2_566 ?
N21 Re2 S4 93.5(2) . 2_566 ?
S3 Re2 S4 90.22(8) 2_566 2_566 ?
N21 Re2 S1 92.5(2) . . ?
S3 Re2 S1 89.49(8) 2_566 . ?
S4 Re2 S1 174.00(7) 2_566 . ?
N21 Re2 S2 93.6(2) . . ?
S3 Re2 S2 173.86(7) 2_566 . ?
S4 Re2 S2 89.81(8) 2_566 . ?
S1 Re2 S2 89.84(8) . . ?
N21 Re2 Re1 135.0(2) . 2_566 ?
S3 Re2 Re1 57.72(6) 2_566 2_566 ?
S4 Re2 Re1 57.66(5) 2_566 2_566 ?
S1 Re2 Re1 117.45(5) . 2_566 ?
S2 Re2 Re1 117.48(6) . 2_566 ?
N21 Re2 Re3 135.7(2) . . ?
S3 Re2 Re3 117.71(6) 2_566 . ?
S4 Re2 Re3 57.61(5) 2_566 . ?
S1 Re2 Re3 117.48(6) . . ?
S2 Re2 Re3 57.48(6) . . ?
Re1 Re2 Re3 60.031(13) 2_566 . ?
N21 Re2 Re3 134.2(2) . 2_566 ?
S3 Re2 Re3 57.40(5) 2_566 2_566 ?
S4 Re2 Re3 117.76(5) 2_566 2_566 ?
S1 Re2 Re3 57.36(5) . 2_566 ?
S2 Re2 Re3 117.40(6) . 2_566 ?
Re1 Re2 Re3 60.127(14) 2_566 2_566 ?
Re3 Re2 Re3 90.079(16) . 2_566 ?
N21 Re2 Re1 134.9(2) . . ?
S3 Re2 Re1 117.35(6) 2_566 . ?
S4 Re2 Re1 117.66(5) 2_566 . ?
S1 Re2 Re1 57.44(5) . . ?
S2 Re2 Re1 57.46(5) . . ?
Re1 Re2 Re1 90.100(15) 2_566 . ?
Re3 Re2 Re1 60.079(14) . . ?
Re3 Re2 Re1 59.970(13) 2_566 . ?
N31 Re3 S1 92.5(2) . 2_566 ?
N31 Re3 S3 93.5(2) . . ?
S1 Re3 S3 89.71(8) 2_566 . ?
N31 Re3 S4 92.5(2) . 2_566 ?
S1 Re3 S4 89.97(8) 2_566 2_566 ?
S3 Re3 S4 174.05(8) . 2_566 ?
N31 Re3 S2 93.4(2) . . ?
S1 Re3 S2 174.04(8) 2_566 . ?
S3 Re3 S2 89.76(8) . . ?
S4 Re3 S2 89.94(8) 2_566 . ?
N31 Re3 Re2 135.0(2) . . ?
S1 Re3 Re2 117.47(6) 2_566 . ?
S3 Re3 Re2 117.64(6) . . ?
S4 Re3 Re2 57.50(6) 2_566 . ?
S2 Re3 Re2 57.79(6) . . ?
N31 Re3 Re2 135.1(2) . 2_566 ?
S1 Re3 Re2 57.61(6) 2_566 2_566 ?
S3 Re3 Re2 57.50(5) . 2_566 ?
S4 Re3 Re2 117.63(6) 2_566 2_566 ?
S2 Re3 Re2 117.40(6) . 2_566 ?
Re2 Re3 Re2 89.920(15) . 2_566 ?
N31 Re3 Re1 134.2(2) . 2_566 ?
S1 Re3 Re1 57.55(6) 2_566 2_566 ?
S3 Re3 Re1 117.54(6) . 2_566 ?
S4 Re3 Re1 57.60(5) 2_566 2_566 ?
S2 Re3 Re1 117.72(6) . 2_566 ?
Re2 Re3 Re1 59.957(13) . 2_566 ?
Re2 Re3 Re1 60.061(13) 2_566 2_566 ?
N31 Re3 Re1 135.7(2) . . ?
S1 Re3 Re1 117.48(6) 2_566 . ?
S3 Re3 Re1 57.66(6) . . ?
S4 Re3 Re1 117.49(6) 2_566 . ?
S2 Re3 Re1 57.53(6) . . ?
Re2 Re3 Re1 60.014(14) . . ?
Re2 Re3 Re1 59.897(14) 2_566 . ?
Re1 Re3 Re1 90.020(16) 2_566 . ?
Re3 S1 Re1 65.07(6) 2_566 . ?
Re3 S1 Re2 65.04(6) 2_566 . ?
Re1 S1 Re2 65.04(6) . . ?
Re3 S2 Re1 64.97(6) . . ?
Re3 S2 Re2 64.72(6) . . ?
Re1 S2 Re2 64.79(6) . . ?
Re3 S3 Re2 65.09(6) . 2_566 ?
Re3 S3 Re1 65.08(6) . . ?
Re2 S3 Re1 64.87(6) 2_566 . ?
Re2 S4 Re3 64.90(6) 2_566 2_566 ?
Re2 S4 Re1 64.83(6) 2_566 . ?
Re3 S4 Re1 64.84(6) 2_566 . ?
I3 Pb1 I4 92.55(3) . . ?
I3 Pb1 I4 95.64(3) . 2_755 ?
I4 Pb1 I4 89.78(3) . 2_755 ?
I3 Pb1 I1 95.82(3) . . ?
I4 Pb1 I1 171.01(3) . . ?
I4 Pb1 I1 92.67(3) 2_755 . ?
I3 Pb1 I2 102.11(3) . . ?
I4 Pb1 I2 89.62(3) . . ?
I4 Pb1 I2 162.24(3) 2_755 . ?
I1 Pb1 I2 85.41(2) . . ?
O41 Pb2 O41 180.0 . 2_765 ?
O41 Pb2 I2 85.5(2) . . ?
O41 Pb2 I2 94.5(2) 2_765 . ?
O41 Pb2 I2 94.5(2) . 2_765 ?
O41 Pb2 I2 85.5(2) 2_765 2_765 ?
I2 Pb2 I2 180.0 . 2_765 ?
O41 Pb2 I1 94.4(2) . 2_765 ?
O41 Pb2 I1 85.6(2) 2_765 2_765 ?
I2 Pb2 I1 93.17(2) . 2_765 ?
I2 Pb2 I1 86.83(2) 2_765 2_765 ?
O41 Pb2 I1 85.6(2) . . ?
O41 Pb2 I1 94.4(2) 2_765 . ?
I2 Pb2 I1 86.83(2) . . ?
I2 Pb2 I1 93.17(2) 2_765 . ?
I1 Pb2 I1 180.0 2_765 . ?
Pb1 I1 Pb2 75.02(2) . . ?
Pb2 I2 Pb1 74.653(19) . . ?
Pb1 I4 Pb1 90.22(3) . 2_755 ?
C11 N11 N12 107.0(8) . . ?
C11 N11 Re1 129.2(7) . . ?
N12 N11 Re1 123.6(7) . . ?
N11 N12 C12 109.5(9) . . ?
N11 N12 H12A 125.3 . . ?
C12 N12 H12A 125.3 . . ?
N11 C11 C13 108.9(10) . . ?
N11 C11 H11 125.6 . . ?
C13 C11 H11 125.6 . . ?
C13 C12 N12 107.5(10) . . ?
C13 C12 H12 126.3 . . ?
N12 C12 H12 126.3 . . ?
C12 C13 C11 107.1(10) . . ?
C12 C13 H13 126.4 . . ?
C11 C13 H13 126.4 . . ?
C21 N21 N22 106.4(9) . . ?
C21 N21 Re2 129.9(7) . . ?
N22 N21 Re2 123.6(7) . . ?
C22 N22 N21 110.8(9) . . ?
C22 N22 H22A 124.6 . . ?
N21 N22 H22A 124.6 . . ?
N21 C21 C23 111.5(11) . . ?
N21 C21 H21 124.2 . . ?
C23 C21 H21 124.2 . . ?
N22 C22 C23 106.9(10) . . ?
N22 C22 H22 126.6 . . ?
C23 C22 H22 126.6 . . ?
C22 C23 C21 104.4(10) . . ?
C22 C23 H23 127.8 . . ?
C21 C23 H23 127.8 . . ?
C31 N31 N32 106.2(9) . . ?
C31 N31 Re3 130.1(7) . . ?
N32 N31 Re3 123.6(6) . . ?
C33 N32 N31 109.9(9) . . ?
C33 N32 H32A 125.0 . . ?
N31 N32 H32A 125.0 . . ?
N31 C31 C32 111.3(10) . . ?
N31 C31 H31 124.4 . . ?
C32 C31 H31 124.4 . . ?
C33 C32 C31 104.5(10) . . ?
C33 C32 H32 127.8 . . ?
C31 C32 H32 127.8 . . ?
N32 C33 C32 108.1(10) . . ?
N32 C33 H33 126.0 . . ?
C32 C33 H33 126.0 . . ?
C41 O41 Pb2 132.9(9) . . ?
O41 C41 N41 128.0(14) . . ?
O41 C41 H41 116.0 . . ?
N41 C41 H41 116.0 . . ?
C41 N41 C43 122.9(13) . . ?
C41 N41 C42 120.5(13) . . ?
C43 N41 C42 116.5(12) . . ?
N41 C42 H42A 109.5 . . ?
N41 C42 H42B 109.5 . . ?
H42A C42 H42B 109.5 . . ?
N41 C42 H42C 109.5 . . ?
H42A C42 H42C 109.5 . . ?
H42B C42 H42C 109.5 . . ?
N41 C43 H43A 109.5 . . ?
N41 C43 H43B 109.5 . . ?
H43A C43 H43B 109.5 . . ?
N41 C43 H43C 109.5 . . ?
H43A C43 H43C 109.5 . . ?
H43B C43 H43C 109.5 . . ?
O51 C51 N51 124.6(12) . . ?
O51 C51 H51 117.7 . . ?
N51 C51 H51 117.7 . . ?
C51 N51 C52 120.4(12) . . ?
C51 N51 C53 123.6(13) . . ?
C52 N51 C53 115.8(14) . . ?
N51 C52 H52A 109.5 . . ?
N51 C52 H52B 109.5 . . ?
H52A C52 H52B 109.5 . . ?
N51 C52 H52C 109.5 . . ?
H52A C52 H52C 109.5 . . ?
H52B C52 H52C 109.5 . . ?
N51 C53 H53A 109.5 . . ?
N51 C53 H53B 109.5 . . ?
H53A C53 H53B 109.5 . . ?
N51 C53 H53C 109.5 . . ?
H53A C53 H53C 109.5 . . ?
H53B C53 H53C 109.5 . . ?
O61 C61 N61 122.2(14) . . ?
O61 C61 H61 118.9 . . ?
N61 C61 H61 118.9 . . ?
C61 N61 C63 123.1(13) . . ?
C61 N61 C62 122.4(13) . . ?
C63 N61 C62 114.3(13) . . ?
N61 C62 H62A 109.5 . . ?
N61 C62 H62B 109.5 . . ?
H62A C62 H62B 109.5 . . ?
N61 C62 H62C 109.5 . . ?
H62A C62 H62C 109.5 . . ?
H62B C62 H62C 109.5 . . ?
N61 C63 H63A 109.5 . . ?
N61 C63 H63B 109.5 . . ?
H63A C63 H63B 109.5 . . ?
N61 C63 H63C 109.5 . . ?
H63A C63 H63C 109.5 . . ?
H63B C63 H63C 109.5 . . ?
O71 C71 N71 127.3(14) . . ?
O71 C71 H71 116.4 . . ?
N71 C71 H71 116.4 . . ?
C71 N71 C72 119.1(16) . . ?
C71 N71 C73 121.2(16) . . ?
C72 N71 C73 118.4(17) . . ?
N71 C72 H72A 109.5 . . ?
N71 C72 H72B 109.5 . . ?
H72A C72 H72B 109.5 . . ?
N71 C72 H72C 109.5 . . ?
H72A C72 H72C 109.5 . . ?
H72B C72 H72C 109.5 . . ?
N71 C73 H73A 109.5 . . ?
N71 C73 H73B 109.5 . . ?
H73A C73 H73B 109.5 . . ?
N71 C73 H73C 109.5 . . ?
H73A C73 H73C 109.5 . . ?
H73B C73 H73C 109.5 . . ?

loop_
_geom_bond_atom_site_label_1
_geom_bond_atom_site_label_2
_geom_bond_distance
_geom_bond_site_symmetry_2
_geom_bond_publ_flag
Re1 N11 2.159(8) . ?
Re1 S1 2.408(2) . ?
Re1 S2 2.413(2) . ?
Re1 S4 2.414(2) . ?
Re1 S3 2.414(2) . ?
Re1 Re2 2.5856(5) 2_566 ?
Re1 Re3 2.5875(5) 2_566 ?
Re1 Re2 2.5899(5) . ?
Re1 Re3 2.5916(5) . ?
Re2 N21 2.150(8) . ?
Re2 S3 2.406(2) 2_566 ?
Re2 S4 2.410(2) 2_566 ?
Re2 S1 2.410(2) . ?
Re2 S2 2.421(2) . ?
Re2 Re1 2.5856(5) 2_566 ?
Re2 Re3 2.5871(5) . ?
Re2 Re3 2.5875(5) 2_566 ?
Re3 N31 2.144(9) . ?
Re3 S1 2.403(2) 2_566 ?
Re3 S3 2.404(2) . ?
Re3 S4 2.412(2) 2_566 ?
Re3 S2 2.412(2) . ?
Re3 Re2 2.5876(5) 2_566 ?
Re3 Re1 2.5876(5) 2_566 ?
S1 Re3 2.403(2) 2_566 ?
S3 Re2 2.406(2) 2_566 ?
S4 Re2 2.409(2) 2_566 ?
S4 Re3 2.412(2) 2_566 ?
Pb1 I3 2.9281(11) . ?
Pb1 I4 3.1232(12) . ?
Pb1 I4 3.1345(12) 2_755 ?
Pb1 I1 3.2389(10) . ?
Pb1 I2 3.3101(9) . ?
Pb2 O41 2.577(9) . ?
Pb2 O41 2.577(9) 2_765 ?
Pb2 I2 3.2085(8) . ?
Pb2 I2 3.2086(8) 2_765 ?
Pb2 I1 3.2540(9) 2_765 ?
Pb2 I1 3.2540(9) . ?
I4 Pb1 3.1345(12) 2_755 ?
N11 C11 1.333(14) . ?
N11 N12 1.345(12) . ?
N12 C12 1.360(14) . ?
N12 H12A 0.8800 . ?
C11 C13 1.384(15) . ?
C11 H11 0.9500 . ?
C12 C13 1.338(18) . ?
C12 H12 0.9500 . ?
C13 H13 0.9500 . ?
N21 C21 1.299(14) . ?
N21 N22 1.354(12) . ?
N22 C22 1.339(14) . ?
N22 H22A 0.8800 . ?
C21 C23 1.391(15) . ?
C21 H21 0.9500 . ?
C22 C23 1.388(17) . ?
C22 H22 0.9500 . ?
C23 H23 0.9500 . ?
N31 C31 1.324(13) . ?
N31 N32 1.364(12) . ?
N32 C33 1.349(14) . ?
N32 H32A 0.8800 . ?
C31 C32 1.392(16) . ?
C31 H31 0.9500 . ?
C32 C33 1.383(16) . ?
C32 H32 0.9500 . ?
C33 H33 0.9500 . ?
O41 C41 1.220(16) . ?
C41 N41 1.292(17) . ?
C41 H41 0.9500 . ?
N41 C43 1.466(19) . ?
N41 C42 1.48(2) . ?
C42 H42A 0.9800 . ?
C42 H42B 0.9800 . ?
C42 H42C 0.9800 . ?
C43 H43A 0.9800 . ?
C43 H43B 0.9800 . ?
C43 H43C 0.9800 . ?
O51 C51 1.238(17) . ?
C51 N51 1.308(18) . ?
C51 H51 0.9500 . ?
N51 C52 1.447(18) . ?
N51 C53 1.49(2) . ?
C52 H52A 0.9800 . ?
C52 H52B 0.9800 . ?
C52 H52C 0.9800 . ?
C53 H53A 0.9800 . ?
C53 H53B 0.9800 . ?
C53 H53C 0.9800 . ?
O61 C61 1.263(17) . ?
C61 N61 1.312(17) . ?
C61 H61 0.9500 . ?
N61 C63 1.42(2) . ?
N61 C62 1.468(19) . ?
C62 H62A 0.9800 . ?
C62 H62B 0.9800 . ?
C62 H62C 0.9800 . ?
C63 H63A 0.9800 . ?
C63 H63B 0.9800 . ?
C63 H63C 0.9800 . ?
O71 C71 1.214(16) . ?
C71 N71 1.317(19) . ?
C71 H71 0.9500 . ?
N71 C72 1.39(2) . ?
N71 C73 1.44(3) . ?
C72 H72A 0.9800 . ?
C72 H72B 0.9800 . ?
C72 H72C 0.9800 . ?
C73 H73A 0.9800 . ?
C73 H73B 0.9800 . ?
C73 H73C 0.9800 . ?
